data_7025130
loop_
_publ_author_name
'Albor\'es, Pablo'
'Rentschler, Eva'

_publ_section_title
;
 Rational design of covalently bridged [FeIII2MIIO] clusters
;
_journal_issue 20
_journal_name_full 'Dalton Transactions'
_journal_page_first 5005
_journal_paper_doi 10.1039/b925214b
_journal_volume 39
_journal_year 2010
_chemical_formula_sum 'C76 H130 Fe4 Mn2 N8 O28'
_chemical_formula_weight 1937.16
_chemical_name_systematic
;
?
;
_space_group_IT_number 14
_symmetry_cell_setting monoclinic
_symmetry_space_group_name_Hall '-P 2yn'
_symmetry_space_group_name_H-M 'P 1 21/n 1'
_atom_sites_solution_hydrogens geom
_atom_sites_solution_primary direct
_atom_sites_solution_secondary difmap
_audit_creation_method SHELXL-97
_cell_angle_alpha 90.00
_cell_angle_beta 93.166(4)
_cell_angle_gamma 90.00
_cell_formula_units_Z 2
_cell_length_a 14.6170(16)
_cell_length_b 16.8069(18)
_cell_length_c 20.971(2)
_cell_measurement_temperature 173(2)
_cell_volume 5144.0(9)
_computing_structure_refinement 'SHELXL-97 (Sheldrick, 1997)'
_diffrn_ambient_temperature 173(2)
_diffrn_measured_fraction_theta_full 0.999
_diffrn_measured_fraction_theta_max 0.999
_diffrn_radiation_monochromator graphite
_diffrn_radiation_source 'fine-focus sealed tube'
_diffrn_radiation_type MoK\a
_diffrn_radiation_wavelength 0.71069
_diffrn_reflns_av_R_equivalents 0.2779
_diffrn_reflns_av_sigmaI/netI 0.2544
_diffrn_reflns_limit_h_max 18
_diffrn_reflns_limit_h_min -18
_diffrn_reflns_limit_k_max 21
_diffrn_reflns_limit_k_min -21
_diffrn_reflns_limit_l_max 27
_diffrn_reflns_limit_l_min -25
_diffrn_reflns_number 56537
_diffrn_reflns_theta_full 27.50
_diffrn_reflns_theta_max 27.50
_diffrn_reflns_theta_min 1.66
_exptl_absorpt_coefficient_mu 0.856
_exptl_absorpt_correction_T_max 0.9584
_exptl_absorpt_correction_T_min 0.7394
_exptl_absorpt_correction_type multi-scan
_exptl_absorpt_process_details
;
[c.f. r.h. blessing, acta cryst. (1995), a51, 33-38]
;
_exptl_crystal_colour red
_exptl_crystal_density_diffrn 1.251
_exptl_crystal_density_method 'not measured'
_exptl_crystal_description block
_exptl_crystal_F_000 2040
_exptl_crystal_size_max 0.34
_exptl_crystal_size_mid 0.08
_exptl_crystal_size_min 0.05
_refine_diff_density_max 0.478
_refine_diff_density_min -0.498
_refine_diff_density_rms 0.086
_refine_ls_extinction_method none
_refine_ls_goodness_of_fit_ref 0.958
_refine_ls_hydrogen_treatment mixed
_refine_ls_matrix_type full
_refine_ls_number_parameters 568
_refine_ls_number_reflns 11787
_refine_ls_number_restraints 12
_refine_ls_restrained_S_all 0.959
_refine_ls_R_factor_all 0.2469
_refine_ls_R_factor_gt 0.0584
_refine_ls_shift/su_max 0.002
_refine_ls_shift/su_mean 0.000
_refine_ls_structure_factor_coef Fsqd
_refine_ls_weighting_details 'calc w=1/[\s^2^(Fo^2^)+(0.0486P)^2^+0.0000P] where P=(Fo^2^+2Fc^2^)/3'
_refine_ls_weighting_scheme calc
_refine_ls_wR_factor_gt 0.1104
_refine_ls_wR_factor_ref 0.1740
_reflns_number_gt 4146
_reflns_number_total 11787
_reflns_threshold_expression >2sigma(I)
_cod_data_source_file b925214b.txt
_cod_data_source_block pa_476_0m
_cod_original_cell_volume 5144.0(10)
_cod_original_sg_symbol_H-M P21/n
_cod_database_code 7025130

loop_
_symmetry_equiv_pos_as_xyz
'x, y, z'
'-x+1/2, y+1/2, -z+1/2'
'-x, -y, -z'
'x-1/2, -y-1/2, z-1/2'

loop_
_atom_site_label
_atom_site_type_symbol
_atom_site_fract_x
_atom_site_fract_y
_atom_site_fract_z
_atom_site_U_iso_or_equiv
_atom_site_adp_type
_atom_site_occupancy
_atom_site_symmetry_multiplicity
_atom_site_calc_flag
_atom_site_refinement_flags
_atom_site_disorder_assembly
_atom_site_disorder_group
C1 C 0.0206(5) 0.1690(4) 0.9318(4) 0.062(2) Uani 1 1 d . . .
C1S C 0.4541(6) 0.0813(5) 0.1653(4) 0.068(2) Uani 1 1 d . . .
C2 C 0.4498(5) 0.1597(4) 0.9042(3) 0.0502(19) Uani 1 1 d D . .
C2S C 0.4804(6) 0.1236(4) 0.1088(4) 0.080(3) Uani 1 1 d . . .
H2S1 H 0.5447 0.1122 0.1014 0.120 Uiso 1 1 calc R . .
H2S2 H 0.4727 0.1810 0.1151 0.120 Uiso 1 1 calc R . .
H2S3 H 0.4417 0.1063 0.0718 0.120 Uiso 1 1 calc R . .
C3 C 0.4091(4) 0.2176(4) 0.9517(3) 0.0375(16) Uani 1 1 d . A .
C3S C 0.2618(6) 0.9442(5) 0.9827(4) 0.075(3) Uani 1 1 d . . .
C4 C 0.2527(4) 0.3917(4) 0.8364(3) 0.0382(16) Uani 1 1 d . B .
C4S C 0.2533(5) 1.0030(5) 1.0325(4) 0.086(3) Uani 1 1 d . . .
H4S1 H 0.2280 1.0522 1.0139 0.130 Uiso 1 1 calc R . .
H4S2 H 0.3138 1.0137 1.0532 0.130 Uiso 1 1 calc R . .
H4S3 H 0.2124 0.9827 1.0643 0.130 Uiso 1 1 calc R . .
C5 C 0.2499(4) 0.3926(4) 0.7632(3) 0.0482(18) Uani 1 1 d . . .
C6 C 0.2582(5) 0.6454(4) 0.9566(4) 0.059(2) Uani 1 1 d D . .
C7 C 0.4370(4) 0.3774(4) 1.1789(3) 0.0434(18) Uani 1 1 d . . .
C8 C -0.0223(4) 0.4649(4) 0.8639(3) 0.0445(18) Uani 1 1 d . . .
H8 H 0.0029 0.4353 0.8305 0.053 Uiso 1 1 calc R . .
N2 N 0.0175(3) 0.4606(3) 0.9223(2) 0.0353(13) Uani 1 1 d . . .
C10 C 0.0206(4) 0.4972(3) 1.0327(3) 0.0303(15) Uani 1 1 d . . .
C11 C 0.2643(4) 0.5549(4) 0.9582(3) 0.0394(16) Uani 1 1 d . B .
C12 C 0.4079(4) 0.3586(4) 1.1090(3) 0.0350(16) Uani 1 1 d . A .
C13 C 0.1337(4) 0.4480(4) 1.1006(3) 0.0445(18) Uani 1 1 d . . .
H13 H 0.1872 0.4167 1.1089 0.053 Uiso 1 1 calc R . .
C15 C -0.0143(6) 0.1218(5) 0.9884(5) 0.121(4) Uani 1 1 d . . .
H15A H -0.0574 0.0808 0.9724 0.181 Uiso 1 1 calc R . .
H15B H -0.0452 0.1580 1.0168 0.181 Uiso 1 1 calc R . .
H15C H 0.0377 0.0965 1.0120 0.181 Uiso 1 1 calc R . .
C16 C 0.0888(4) 0.2314(4) 0.9586(3) 0.0420(17) Uani 1 1 d . A .
C18 C 0.1918(5) 0.2056(5) 1.1328(4) 0.055(2) Uani 1 1 d . A .
C19 C 0.5048(5) 0.4449(4) 1.1862(3) 0.065(2) Uani 1 1 d . . .
H19A H 0.4777 0.4932 1.1670 0.098 Uiso 1 1 calc R . .
H19B H 0.5605 0.4312 1.1647 0.098 Uiso 1 1 calc R . .
H19C H 0.5201 0.4543 1.2317 0.098 Uiso 1 1 calc R . .
C20 C 0.4772(5) 0.3020(4) 1.2105(3) 0.067(2) Uani 1 1 d . . .
H20A H 0.4319 0.2590 1.2066 0.101 Uiso 1 1 calc R . .
H20B H 0.4928 0.3125 1.2558 0.101 Uiso 1 1 calc R . .
H20C H 0.5325 0.2863 1.1893 0.101 Uiso 1 1 calc R . .
C21 C 0.1840(5) 0.3285(5) 0.7371(4) 0.083(3) Uani 1 1 d . . .
H21A H 0.1226 0.3388 0.7516 0.125 Uiso 1 1 calc R . .
H21B H 0.2051 0.2762 0.7526 0.125 Uiso 1 1 calc R . .
H21C H 0.1821 0.3292 0.6903 0.125 Uiso 1 1 calc R . .
C24 C 0.1454(6) 0.1764(5) 1.1919(4) 0.067(2) Uani 1 1 d D . .
C25 C -0.0601(5) 0.2108(5) 0.8945(4) 0.090(3) Uani 1 1 d . . .
H25A H -0.1032 0.1707 0.8770 0.135 Uiso 1 1 calc R . .
H25B H -0.0366 0.2421 0.8595 0.135 Uiso 1 1 calc R . .
H25C H -0.0915 0.2461 0.9234 0.135 Uiso 1 1 calc R . .
C27 C 0.3432(5) 0.3774(5) 0.7394(3) 0.070(2) Uani 1 1 d . . .
H27A H 0.3398 0.3785 0.6926 0.105 Uiso 1 1 calc R . .
H27B H 0.3650 0.3251 0.7542 0.105 Uiso 1 1 calc R . .
H27C H 0.3857 0.4186 0.7558 0.105 Uiso 1 1 calc R . .
C28 C 0.3493(5) 0.4006(5) 1.2109(3) 0.073(2) Uani 1 1 d . . .
H28A H 0.3054 0.3565 1.2072 0.110 Uiso 1 1 calc R . .
H28B H 0.3225 0.4478 1.1899 0.110 Uiso 1 1 calc R . .
H28C H 0.3638 0.4122 1.2561 0.110 Uiso 1 1 calc R . .
C29 C 0.0708(5) 0.1157(4) 0.8861(4) 0.089(3) Uani 1 1 d . . .
H29A H 0.0287 0.0751 0.8683 0.134 Uiso 1 1 calc R . .
H29B H 0.1228 0.0899 0.9093 0.134 Uiso 1 1 calc R . .
H29C H 0.0933 0.1481 0.8513 0.134 Uiso 1 1 calc R . .
C32 C 0.2149(6) 0.4744(5) 0.7429(4) 0.097(3) Uani 1 1 d . . .
H32A H 0.1539 0.4828 0.7589 0.145 Uiso 1 1 calc R . .
H32B H 0.2114 0.4779 0.6962 0.145 Uiso 1 1 calc R . .
H32C H 0.2569 0.5152 0.7606 0.145 Uiso 1 1 calc R . .
N1 N 0.0946(3) 0.4505(3) 1.0413(2) 0.0369(13) Uani 1 1 d . . .
N1S N 0.4337(6) 0.0469(5) 0.2071(4) 0.114(3) Uani 1 1 d . . .
N2S N 0.2692(6) 0.9004(4) 0.9433(4) 0.104(3) Uani 1 1 d . . .
C35 C -0.0978(4) 0.5102(4) 0.8504(3) 0.0509(19) Uani 1 1 d . . .
H35 H -0.1250 0.5128 0.8083 0.061 Uiso 1 1 calc R . .
O1 O 0.2544(2) 0.3548(2) 0.99572(18) 0.0330(10) Uani 1 1 d . . .
O2 O 0.3465(3) 0.1908(2) 0.9866(2) 0.0404(11) Uani 1 1 d . . .
O3 O 0.1934(3) 0.5161(2) 0.9452(2) 0.0418(12) Uani 1 1 d . . .
O4 O 0.1760(3) 0.3827(2) 0.86091(19) 0.0428(11) Uani 1 1 d . . .
O5 O 0.5121(3) 0.4403(3) 0.9424(2) 0.0427(11) Uani 1 1 d D . .
O6 O 0.4258(2) 0.4079(2) 1.06601(19) 0.0359(10) Uani 1 1 d . . .
O7 O 0.3268(2) 0.4025(2) 0.86714(19) 0.0419(11) Uani 1 1 d . . .
O8 O 0.3419(3) 0.5242(2) 0.9724(2) 0.0449(12) Uani 1 1 d . . .
O9 O 0.3648(3) 0.2944(2) 1.09941(19) 0.0390(11) Uani 1 1 d . . .
O10 O 0.2493(3) 0.1625(2) 1.1050(2) 0.0469(12) Uani 1 1 d . . .
O11 O 0.0689(3) 0.3035(3) 0.9541(2) 0.0474(12) Uani 1 1 d . . .
O12 O 0.4364(3) 0.2873(2) 0.9523(2) 0.0451(12) Uani 1 1 d . . .
O13 O 0.1616(3) 0.2031(2) 0.9849(2) 0.0493(13) Uani 1 1 d . . .
O14 O 0.1741(3) 0.2742(3) 1.1093(2) 0.0492(12) Uani 1 1 d . . .
Fe1 Fe 0.15221(6) 0.39962(5) 0.95277(4) 0.0373(3) Uani 1 1 d . B .
Mn1 Mn 0.37714(6) 0.40020(5) 0.96482(4) 0.0324(2) Uani 1 1 d . A .
Fe2 Fe 0.26499(6) 0.25707(5) 1.03672(4) 0.0350(2) Uani 1 1 d . A .
C14A C 0.4203(15) 0.0728(6) 0.9173(8) 0.104(7) Uani 0.684(14) 1 d PD A 1
H14A H 0.3534 0.0699 0.9174 0.156 Uiso 0.684(14) 1 calc PR A 1
H14B H 0.4472 0.0556 0.9589 0.156 Uiso 0.684(14) 1 calc PR A 1
H14C H 0.4419 0.0379 0.8838 0.156 Uiso 0.684(14) 1 calc PR A 1
C26A C 0.5516(7) 0.1730(12) 0.9018(10) 0.110(7) Uani 0.684(14) 1 d PD A 1
H26A H 0.5818 0.1597 0.9433 0.165 Uiso 0.684(14) 1 calc PR A 1
H26B H 0.5633 0.2289 0.8918 0.165 Uiso 0.684(14) 1 calc PR A 1
H26C H 0.5758 0.1390 0.8687 0.165 Uiso 0.684(14) 1 calc PR A 1
C34A C 0.4057(12) 0.1798(10) 0.8384(6) 0.090(5) Uani 0.684(14) 1 d PD A 1
H34A H 0.3397 0.1695 0.8380 0.135 Uiso 0.684(14) 1 calc PR A 1
H34B H 0.4331 0.1468 0.8059 0.135 Uiso 0.684(14) 1 calc PR A 1
H34C H 0.4161 0.2361 0.8289 0.135 Uiso 0.684(14) 1 calc PR A 1
C14B C 0.492(3) 0.0881(16) 0.9425(14) 0.104(7) Uani 0.316(14) 1 d PD A 2
H14D H 0.5436 0.1068 0.9706 0.156 Uiso 0.316(14) 1 calc PR A 2
H14E H 0.5143 0.0484 0.9127 0.156 Uiso 0.316(14) 1 calc PR A 2
H14F H 0.4456 0.0640 0.9682 0.156 Uiso 0.316(14) 1 calc PR A 2
C26B C 0.5252(19) 0.200(3) 0.8710(19) 0.110(7) Uani 0.316(14) 1 d PD A 2
H26D H 0.5772 0.2099 0.9016 0.165 Uiso 0.316(14) 1 calc PR A 2
H26E H 0.5029 0.2512 0.8534 0.165 Uiso 0.316(14) 1 calc PR A 2
H26F H 0.5449 0.1664 0.8363 0.165 Uiso 0.316(14) 1 calc PR A 2
C34B C 0.371(2) 0.140(2) 0.8574(14) 0.090(5) Uani 0.316(14) 1 d PD A 2
H34D H 0.3217 0.1155 0.8801 0.135 Uiso 0.316(14) 1 calc PR A 2
H34E H 0.3925 0.1022 0.8255 0.135 Uiso 0.316(14) 1 calc PR A 2
H34F H 0.3493 0.1884 0.8360 0.135 Uiso 0.316(14) 1 calc PR A 2
C17A C 0.1667(7) 0.6741(6) 0.9281(7) 0.100(5) Uani 0.762(9) 1 d PD B 1
H17A H 0.1173 0.6442 0.9468 0.151 Uiso 0.762(9) 1 calc PR B 1
H17B H 0.1639 0.6657 0.8817 0.151 Uiso 0.762(9) 1 calc PR B 1
H17C H 0.1597 0.7309 0.9371 0.151 Uiso 0.762(9) 1 calc PR B 1
C30A C 0.2602(8) 0.6690(6) 1.0314(5) 0.091(4) Uani 0.762(9) 1 d PD B 1
H30A H 0.2051 0.6484 1.0502 0.136 Uiso 0.762(9) 1 calc PR B 1
H30B H 0.2621 0.7271 1.0357 0.136 Uiso 0.762(9) 1 calc PR B 1
H30C H 0.3147 0.6459 1.0535 0.136 Uiso 0.762(9) 1 calc PR B 1
C31A C 0.3395(18) 0.684(2) 0.9321(14) 0.089(9) Uani 0.762(9) 1 d PD B 1
H31A H 0.3314 0.7415 0.9321 0.134 Uiso 0.762(9) 1 calc PR B 1
H31B H 0.3477 0.6654 0.8884 0.134 Uiso 0.762(9) 1 calc PR B 1
H31C H 0.3937 0.6695 0.9593 0.134 Uiso 0.762(9) 1 calc PR B 1
C17B C 0.225(3) 0.659(2) 0.8841(11) 0.100(5) Uani 0.238(9) 1 d PD B 2
H17D H 0.1680 0.6303 0.8746 0.151 Uiso 0.238(9) 1 calc PR B 2
H17E H 0.2724 0.6398 0.8565 0.151 Uiso 0.238(9) 1 calc PR B 2
H17F H 0.2154 0.7162 0.8766 0.151 Uiso 0.238(9) 1 calc PR B 2
C30B C 0.177(2) 0.6782(19) 0.991(2) 0.091(4) Uani 0.238(9) 1 d PD B 2
H30D H 0.1363 0.6342 1.0023 0.136 Uiso 0.238(9) 1 calc PR B 2
H30E H 0.1425 0.7160 0.9636 0.136 Uiso 0.238(9) 1 calc PR B 2
H30F H 0.1991 0.7053 1.0306 0.136 Uiso 0.238(9) 1 calc PR B 2
C31B C 0.344(6) 0.690(8) 0.956(6) 0.089(9) Uani 0.238(9) 1 d PD B 2
H31D H 0.3306 0.7474 0.9601 0.134 Uiso 0.238(9) 1 calc PR B 2
H31E H 0.3737 0.6803 0.9166 0.134 Uiso 0.238(9) 1 calc PR B 2
H31F H 0.3844 0.6738 0.9928 0.134 Uiso 0.238(9) 1 calc PR B 2
C22B C 0.0994(9) 0.0969(6) 1.1751(5) 0.107(5) Uani 0.891(13) 1 d PD C 1
H22D H 0.0496 0.0874 1.2035 0.160 Uiso 0.891(13) 1 calc PR C 1
H22E H 0.1446 0.0539 1.1802 0.160 Uiso 0.891(13) 1 calc PR C 1
H22F H 0.0746 0.0982 1.1307 0.160 Uiso 0.891(13) 1 calc PR C 1
C23B C 0.0737(9) 0.2327(8) 1.2097(7) 0.136(6) Uani 0.891(13) 1 d PD C 1
H23A H 0.0185 0.2031 1.2196 0.204 Uiso 0.891(13) 1 calc PR C 1
H23B H 0.0592 0.2691 1.1740 0.204 Uiso 0.891(13) 1 calc PR C 1
H23C H 0.0957 0.2633 1.2472 0.204 Uiso 0.891(13) 1 calc PR C 1
C33B C 0.2193(8) 0.1650(11) 1.2454(5) 0.144(7) Uani 0.891(13) 1 d PD C 1
H33D H 0.1957 0.1306 1.2785 0.217 Uiso 0.891(13) 1 calc PR C 1
H33E H 0.2363 0.2168 1.2639 0.217 Uiso 0.891(13) 1 calc PR C 1
H33F H 0.2733 0.1402 1.2281 0.217 Uiso 0.891(13) 1 calc PR C 1
C22A C 0.185(6) 0.095(3) 1.209(5) 0.107(5) Uani 0.109(13) 1 d PD C 2
H22A H 0.1629 0.0770 1.2493 0.160 Uiso 0.109(13) 1 calc PR C 2
H22B H 0.2525 0.0984 1.2122 0.160 Uiso 0.109(13) 1 calc PR C 2
H22C H 0.1667 0.0568 1.1749 0.160 Uiso 0.109(13) 1 calc PR C 2
C23A C 0.052(4) 0.206(8) 1.176(6) 0.136(6) Uani 0.109(13) 1 d PD C 2
H23D H 0.0167 0.2050 1.2145 0.204 Uiso 0.109(13) 1 calc PR C 2
H23E H 0.0221 0.1727 1.1431 0.204 Uiso 0.109(13) 1 calc PR C 2
H23F H 0.0554 0.2611 1.1606 0.204 Uiso 0.109(13) 1 calc PR C 2
C33A C 0.179(8) 0.221(7) 1.252(3) 0.144(7) Uani 0.109(13) 1 d PD C 2
H33A H 0.1323 0.2181 1.2837 0.217 Uiso 0.109(13) 1 calc PR C 2
H33B H 0.1907 0.2765 1.2415 0.217 Uiso 0.109(13) 1 calc PR C 2
H33C H 0.2358 0.1962 1.2696 0.217 Uiso 0.109(13) 1 calc PR C 2
H5A H 0.526(7) 0.488(2) 0.935(5) 0.173 Uiso 1 1 d D . .
H5B H 0.549(6) 0.435(6) 0.975(3) 0.173 Uiso 1 1 d D . .

loop_
_atom_site_aniso_label
_atom_site_aniso_U_11
_atom_site_aniso_U_22
_atom_site_aniso_U_33
_atom_site_aniso_U_23
_atom_site_aniso_U_13
_atom_site_aniso_U_12
C1 0.044(4) 0.065(5) 0.078(6) -0.027(5) 0.000(4) -0.015(4)
C1S 0.074(6) 0.066(6) 0.063(7) -0.009(5) 0.002(5) 0.017(5)
C2 0.065(5) 0.039(4) 0.049(5) -0.002(4) 0.023(4) 0.008(4)
C2S 0.102(7) 0.053(5) 0.083(7) 0.007(5) -0.001(6) 0.021(5)
C3 0.032(4) 0.034(4) 0.046(5) -0.002(3) -0.006(3) 0.003(3)
C3S 0.091(7) 0.043(5) 0.092(8) -0.012(5) 0.010(6) -0.005(5)
C4 0.036(4) 0.036(4) 0.044(4) -0.005(3) 0.004(3) 0.002(3)
C4S 0.079(6) 0.072(6) 0.110(8) -0.031(6) 0.019(6) -0.009(5)
C5 0.034(4) 0.073(5) 0.038(4) -0.001(4) 0.007(3) -0.001(4)
C6 0.038(4) 0.029(4) 0.110(7) -0.006(5) 0.001(4) 0.002(4)
C7 0.042(4) 0.042(4) 0.045(4) -0.006(3) -0.007(3) -0.001(3)
C8 0.041(4) 0.049(4) 0.042(4) -0.012(3) -0.009(3) 0.006(3)
N2 0.032(3) 0.040(3) 0.034(3) -0.003(3) 0.000(3) 0.001(2)
C10 0.019(3) 0.027(3) 0.044(4) -0.003(3) 0.005(3) -0.002(3)
C11 0.032(4) 0.042(4) 0.045(4) -0.008(4) 0.010(3) 0.007(4)
C12 0.030(3) 0.032(4) 0.042(4) -0.006(3) -0.004(3) 0.010(3)
C13 0.032(4) 0.049(4) 0.050(5) -0.009(4) -0.016(3) 0.010(3)
C15 0.099(7) 0.129(9) 0.134(10) 0.014(7) 0.000(7) -0.082(7)
C16 0.033(4) 0.049(5) 0.044(4) -0.010(4) 0.008(3) -0.008(4)
C18 0.049(5) 0.056(5) 0.062(6) -0.001(4) 0.021(4) -0.013(4)
C19 0.079(6) 0.066(5) 0.048(5) -0.009(4) -0.021(4) -0.017(4)
C20 0.094(6) 0.059(5) 0.046(5) 0.013(4) -0.021(4) 0.005(5)
C21 0.075(6) 0.118(8) 0.057(6) -0.036(5) -0.004(5) -0.023(5)
C24 0.082(6) 0.056(5) 0.068(6) 0.004(4) 0.051(5) -0.010(5)
C25 0.045(5) 0.112(7) 0.111(8) -0.058(6) -0.022(5) 0.002(5)
C27 0.055(5) 0.103(7) 0.053(5) -0.016(5) 0.007(4) -0.006(4)
C28 0.072(5) 0.090(6) 0.057(5) -0.019(5) 0.004(4) 0.004(5)
C29 0.079(6) 0.080(6) 0.105(7) -0.053(6) -0.030(5) 0.014(5)
C32 0.135(9) 0.089(7) 0.068(6) 0.039(5) 0.021(6) 0.038(6)
N1 0.031(3) 0.033(3) 0.045(3) -0.005(3) -0.007(3) 0.003(2)
N1S 0.138(8) 0.136(8) 0.072(6) 0.024(6) 0.026(6) 0.027(6)
N2S 0.144(8) 0.065(5) 0.105(7) -0.022(5) 0.017(6) -0.001(5)
C35 0.050(4) 0.060(5) 0.041(5) -0.006(4) -0.012(4) 0.012(4)
O1 0.027(2) 0.030(2) 0.042(3) -0.0012(19) 0.0020(19) -0.0022(18)
O2 0.046(3) 0.031(2) 0.045(3) -0.003(2) 0.009(2) 0.004(2)
O3 0.027(2) 0.033(3) 0.064(3) 0.001(2) -0.006(2) -0.002(2)
O4 0.032(2) 0.052(3) 0.044(3) -0.010(2) 0.002(2) 0.001(2)
O5 0.039(3) 0.035(3) 0.054(3) 0.002(2) 0.001(2) -0.004(2)
O6 0.035(2) 0.031(2) 0.041(3) 0.006(2) -0.003(2) -0.003(2)
O7 0.028(2) 0.056(3) 0.042(3) -0.001(2) -0.003(2) -0.007(2)
O8 0.038(3) 0.032(3) 0.064(3) -0.005(2) -0.006(2) 0.006(2)
O9 0.043(3) 0.032(2) 0.042(3) 0.000(2) -0.002(2) -0.006(2)
O10 0.049(3) 0.040(3) 0.053(3) 0.003(2) 0.011(2) -0.005(2)
O11 0.032(2) 0.050(3) 0.061(3) -0.011(3) 0.004(2) -0.001(2)
O12 0.037(3) 0.030(3) 0.069(3) -0.002(2) 0.013(2) -0.001(2)
O13 0.039(3) 0.038(3) 0.070(4) -0.004(2) -0.007(3) -0.007(2)
O14 0.047(3) 0.047(3) 0.056(3) 0.001(2) 0.021(2) 0.000(2)
Fe1 0.0298(5) 0.0370(5) 0.0447(6) -0.0033(5) -0.0009(4) 0.0054(4)
Mn1 0.0300(5) 0.0272(5) 0.0395(6) -0.0025(5) -0.0025(4) 0.0009(4)
Fe2 0.0301(5) 0.0317(5) 0.0431(6) -0.0017(5) 0.0018(4) -0.0016(4)
C14A 0.19(2) 0.027(6) 0.103(13) -0.011(7) 0.083(14) 0.010(9)
C26A 0.048(8) 0.142(17) 0.139(19) -0.079(13) 0.006(9) 0.028(9)
C34A 0.134(14) 0.094(14) 0.043(9) -0.023(8) 0.015(9) 0.000(9)
C14B 0.19(2) 0.027(6) 0.103(13) -0.011(7) 0.083(14) 0.010(9)
C26B 0.048(8) 0.142(17) 0.139(19) -0.079(13) 0.006(9) 0.028(9)
C34B 0.134(14) 0.094(14) 0.043(9) -0.023(8) 0.015(9) 0.000(9)
C17A 0.078(9) 0.036(6) 0.183(17) 0.007(8) -0.030(9) 0.018(6)
C30A 0.101(9) 0.044(6) 0.128(12) -0.028(7) 0.019(8) 0.019(7)
C31A 0.065(7) 0.041(9) 0.17(3) 0.013(15) 0.043(14) 0.009(5)
C17B 0.078(9) 0.036(6) 0.183(17) 0.007(8) -0.030(9) 0.018(6)
C30B 0.101(9) 0.044(6) 0.128(12) -0.028(7) 0.019(8) 0.019(7)
C31B 0.065(7) 0.041(9) 0.17(3) 0.013(15) 0.043(14) 0.009(5)
C22B 0.145(12) 0.089(8) 0.091(9) 0.006(7) 0.061(8) -0.057(8)
C23B 0.166(12) 0.116(13) 0.138(15) 0.021(10) 0.122(11) 0.010(10)
C33B 0.099(11) 0.29(2) 0.049(7) 0.052(10) 0.014(7) -0.033(11)
C22A 0.145(12) 0.089(8) 0.091(9) 0.006(7) 0.061(8) -0.057(8)
C23A 0.166(12) 0.116(13) 0.138(15) 0.021(10) 0.122(11) 0.010(10)
C33A 0.099(11) 0.29(2) 0.049(7) 0.052(10) 0.014(7) -0.033(11)

loop_
_atom_type_symbol
_atom_type_description
_atom_type_scat_dispersion_real
_atom_type_scat_dispersion_imag
_atom_type_scat_source
C C 0.0033 0.0016 'International Tables Vol C Tables 4.2.6.8 and 6.1.1.4'
H H 0.0000 0.0000 'International Tables Vol C Tables 4.2.6.8 and 6.1.1.4'
N N 0.0061 0.0033 'International Tables Vol C Tables 4.2.6.8 and 6.1.1.4'
O O 0.0106 0.0060 'International Tables Vol C Tables 4.2.6.8 and 6.1.1.4'
Mn Mn 0.3368 0.7283 'International Tables Vol C Tables 4.2.6.8 and 6.1.1.4'
Fe Fe 0.3463 0.8444 'International Tables Vol C Tables 4.2.6.8 and 6.1.1.4'

loop_
_geom_angle_atom_site_label_1
_geom_angle_atom_site_label_2
_geom_angle_atom_site_label_3
_geom_angle
_geom_angle_site_symmetry_1
_geom_angle_site_symmetry_3
C29 C1 C16 107.8(6) . .
C29 C1 C15 111.9(7) . .
C16 C1 C15 107.8(6) . .
C29 C1 C25 109.2(6) . .
C16 C1 C25 109.7(6) . .
C15 C1 C25 110.4(7) . .
N1S C1S C2S 177.7(10) . .
C26B C2 C34B 110.5(19) . .
C26B C2 C26A 33.4(14) . .
C34B C2 C26A 136.7(16) . .
C26B C2 C34A 76.4(15) . .
C34B C2 C34A 36.1(12) . .
C26A C2 C34A 107.7(10) . .
C26B C2 C3 109.5(19) . .
C34B C2 C3 104.9(15) . .
C26A C2 C3 110.3(9) . .
C34A C2 C3 106.6(7) . .
C26B C2 C14A 136.7(19) . .
C34B C2 C14A 72.3(13) . .
C26A C2 C14A 115.4(10) . .
C34A C2 C14A 105.1(9) . .
C3 C2 C14A 111.1(7) . .
C26B C2 C14B 108.0(19) . .
C34B C2 C14B 115.6(18) . .
C26A C2 C14B 76.4(15) . .
C34A C2 C14B 140.6(14) . .
C3 C2 C14B 108.3(13) . .
C14A C2 C14B 44.6(13) . .
O12 C3 O2 124.4(6) . .
O12 C3 C2 118.1(6) . .
O2 C3 C2 117.5(6) . .
N2S C3S C4S 178.2(10) . .
O7 C4 O4 124.8(6) . .
O7 C4 C5 119.5(6) . .
O4 C4 C5 115.6(5) . .
C27 C5 C32 111.1(6) . .
C27 C5 C21 109.1(6) . .
C32 C5 C21 110.0(6) . .
C27 C5 C4 110.9(5) . .
C32 C5 C4 106.2(6) . .
C21 C5 C4 109.5(6) . .
C31B C6 C31A 21(5) . .
C31B C6 C17A 125(7) . .
C31A C6 C17A 115.9(19) . .
C31B C6 C11 118(6) . .
C31A C6 C11 113.4(17) . .
C17A C6 C11 112.1(6) . .
C31B C6 C30B 120(5) . .
C31A C6 C30B 132(2) . .
C17A C6 C30B 51.8(16) . .
C11 C6 C30B 113.2(14) . .
C31B C6 C17B 98(5) . .
C31A C6 C17B 79(2) . .
C17A C6 C17B 50.2(14) . .
C11 C6 C17B 100.5(13) . .
C30B C6 C17B 102(2) . .
C31B C6 C30A 85(4) . .
C31A C6 C30A 105.1(12) . .
C17A C6 C30A 105.9(8) . .
C11 C6 C30A 103.0(6) . .
C30B C6 C30A 54.8(17) . .
C17B C6 C30A 151.9(14) . .
C19 C7 C28 109.0(6) . .
C19 C7 C20 110.1(5) . .
C28 C7 C20 109.4(6) . .
C19 C7 C12 113.4(6) . .
C28 C7 C12 106.0(5) . .
C20 C7 C12 108.8(5) . .
N2 C8 C35 122.1(6) . .
C10 N2 C8 116.6(5) 3_567 .
C10 N2 Fe1 115.5(4) 3_567 .
C8 N2 Fe1 127.6(4) . .
N2 C10 N1 125.8(5) 3_567 .
N2 C10 C10 117.6(6) 3_567 3_567
N1 C10 C10 116.6(7) . 3_567
O3 C11 O8 124.4(6) . .
O3 C11 C6 118.1(6) . .
O8 C11 C6 117.5(6) . .
O9 C12 O6 124.7(6) . .
O9 C12 C7 115.9(6) . .
O6 C12 C7 119.3(5) . .
N1 C13 C35 121.1(6) . 3_567
O11 C16 O13 125.8(6) . .
O11 C16 C1 119.5(6) . .
O13 C16 C1 114.6(6) . .
O10 C18 O14 117.5(7) . .
O10 C18 C24 121.5(7) . .
O14 C18 C24 121.0(7) . .
O10 C18 Fe2 60.2(4) . .
O14 C18 Fe2 57.3(4) . .
C24 C18 Fe2 178.3(6) . .
C23A C24 C23B 34(5) . .
C23A C24 C22A 134(7) . .
C23B C24 C22A 142(3) . .
C23A C24 C33A 106(6) . .
C23B C24 C33A 71(5) . .
C22A C24 C33A 98(6) . .
C23A C24 C18 99(5) . .
C23B C24 C18 110.7(8) . .
C22A C24 C18 107(3) . .
C33A C24 C18 112(5) . .
C23A C24 C33B 145(5) . .
C23B C24 C33B 112.2(9) . .
C22A C24 C33B 58(4) . .
C33A C24 C33B 43(5) . .
C18 C24 C33B 108.1(8) . .
C23A C24 C22B 82(6) . .
C23B C24 C22B 108.0(9) . .
C22A C24 C22B 55(4) . .
C33A C24 C22B 137(5) . .
C18 C24 C22B 107.7(7) . .
C33B C24 C22B 110.1(9) . .
C10 N1 C13 116.3(5) . .
C10 N1 Fe1 116.6(4) . .
C13 N1 Fe1 126.4(4) . .
C8 C35 C13 118.2(6) . 3_567
Fe2 O1 Fe1 128.8(2) . .
Fe2 O1 Mn1 114.64(18) . .
Fe1 O1 Mn1 112.49(19) . .
C3 O2 Fe2 125.1(4) . .
C11 O3 Fe1 136.6(4) . .
C4 O4 Fe1 125.4(4) . .
C12 O6 Mn1 125.5(4) . .
C4 O7 Mn1 137.6(4) . .
C11 O8 Mn1 126.3(4) . .
C12 O9 Fe2 135.2(4) . .
C18 O10 Fe2 89.0(4) . .
C16 O11 Fe1 129.6(4) . .
C3 O12 Mn1 136.0(4) . .
C16 O13 Fe2 130.5(4) . .
C18 O14 Fe2 91.9(4) . .
O1 Fe1 O4 103.39(17) . .
O1 Fe1 O11 97.88(17) . .
O4 Fe1 O11 92.14(17) . .
O1 Fe1 O3 101.10(16) . .
O4 Fe1 O3 89.59(17) . .
O11 Fe1 O3 159.99(16) . .
O1 Fe1 N1 94.70(17) . .
O4 Fe1 N1 160.61(17) . .
O11 Fe1 N1 92.23(17) . .
O3 Fe1 N1 80.01(17) . .
O1 Fe1 N2 167.37(18) . .
O4 Fe1 N2 89.25(17) . .
O11 Fe1 N2 81.47(17) . .
O3 Fe1 N2 78.62(16) . .
N1 Fe1 N2 72.75(17) . .
O1 Mn1 O12 94.32(15) . .
O1 Mn1 O7 92.75(15) . .
O12 Mn1 O7 91.12(17) . .
O1 Mn1 O8 96.79(15) . .
O12 Mn1 O8 168.88(16) . .
O7 Mn1 O8 88.93(16) . .
O1 Mn1 O5 173.24(16) . .
O12 Mn1 O5 82.39(16) . .
O7 Mn1 O5 93.22(16) . .
O8 Mn1 O5 86.51(17) . .
O1 Mn1 O6 87.70(15) . .
O12 Mn1 O6 93.42(16) . .
O7 Mn1 O6 175.39(16) . .
O8 Mn1 O6 86.46(15) . .
O5 Mn1 O6 86.60(16) . .
O1 Fe2 O2 106.82(18) . .
O1 Fe2 O9 93.78(16) . .
O2 Fe2 O9 94.99(17) . .
O1 Fe2 O13 96.15(17) . .
O2 Fe2 O13 85.14(17) . .
O9 Fe2 O13 169.59(17) . .
O1 Fe2 O14 100.08(18) . .
O2 Fe2 O14 152.80(18) . .
O9 Fe2 O14 87.07(17) . .
O13 Fe2 O14 88.12(18) . .
O1 Fe2 O10 161.62(17) . .
O2 Fe2 O10 91.55(18) . .
O9 Fe2 O10 84.05(16) . .
O13 Fe2 O10 85.54(17) . .
O14 Fe2 O10 61.63(17) . .
O1 Fe2 C18 130.9(2) . .
O2 Fe2 C18 122.3(2) . .
O9 Fe2 C18 84.7(2) . .
O13 Fe2 C18 86.4(2) . .
O14 Fe2 C18 30.81(19) . .
O10 Fe2 C18 30.82(19) . .

loop_
_geom_bond_atom_site_label_1
_geom_bond_atom_site_label_2
_geom_bond_distance
_geom_bond_site_symmetry_2
C1 C29 1.529(9) .
C1 C16 1.534(8) .
C1 C15 1.537(10) .
C1 C25 1.547(9) .
C1S N1S 1.105(10) .
C1S C2S 1.452(10) .
C2 C26B 1.501(19) .
C2 C34B 1.504(18) .
C2 C26A 1.508(11) .
C2 C34A 1.529(11) .
C2 C3 1.536(9) .
C2 C14A 1.552(11) .
C2 C14B 1.556(18) .
C3 O12 1.238(7) .
C3 O2 1.284(7) .
C3S N2S 1.117(9) .
C3S C4S 1.448(10) .
C4 O7 1.243(6) .
C4 O4 1.268(7) .
C4 C5 1.532(8) .
C5 C27 1.500(8) .
C5 C32 1.519(9) .
C5 C21 1.527(9) .
C6 C31B 1.46(2) .
C6 C31A 1.469(13) .
C6 C17A 1.514(10) .
C6 C11 1.524(8) .
C6 C30B 1.535(19) .
C6 C17B 1.585(19) .
C6 C30A 1.617(11) .
C7 C19 1.509(8) .
C7 C28 1.529(9) .
C7 C20 1.532(8) .
C7 C12 1.536(8) .
C8 N2 1.328(7) .
C8 C35 1.357(8) .
N2 C10 1.328(7) 3_567
N2 Fe1 2.280(5) .
C10 N2 1.328(7) 3_567
C10 N1 1.340(7) .
C10 C10 1.470(11) 3_567
C11 O3 1.242(7) .
C11 O8 1.265(7) .
C12 O9 1.260(6) .
C12 O6 1.262(7) .
C13 N1 1.341(7) .
C13 C35 1.373(8) 3_567
C16 O11 1.248(7) .
C16 O13 1.265(7) .
C18 O10 1.275(8) .
C18 O14 1.275(8) .
C18 C24 1.526(10) .
C18 Fe2 2.488(8) .
C24 C23A 1.47(2) .
C24 C23B 1.476(11) .
C24 C22A 1.52(2) .
C24 C33A 1.52(2) .
C24 C33B 1.527(12) .
C24 C22B 1.529(11) .
N1 Fe1 2.249(5) .
C35 C13 1.373(8) 3_567
O1 Fe2 1.856(4) .
O1 Fe1 1.861(4) .
O1 Mn1 2.086(4) .
O2 Fe2 1.976(4) .
O3 Fe1 2.057(4) .
O4 Fe1 1.997(4) .
O5 Mn1 2.161(4) .
O6 Mn1 2.204(4) .
O7 Mn1 2.138(4) .
O8 Mn1 2.155(4) .
O9 Fe2 2.010(4) .
O10 Fe2 2.160(4) .
O11 Fe1 2.024(4) .
O12 Mn1 2.108(4) .
O13 Fe2 2.026(4) .
O14 Fe2 2.095(4) .
